data_9009570
loop_
_publ_author_name
'Giuseppetti, G.'
'Tadini, C.'

_publ_section_title
;
 Refinement of the crystal structure of beryllonite
;
_journal_name_full 'Tschermaks Mineralogische und Petrographische Mitteilungen'
_journal_page_first 1
_journal_page_last 12
_journal_volume 20
_journal_year 1973
_chemical_formula_sum 'Be Na O4 P'
_chemical_name_mineral Beryllonite
_space_group_IT_number 14
_symmetry_space_group_name_Hall '-P 2yn'
_symmetry_space_group_name_H-M 'P 1 21/n 1'
_cell_angle_alpha 90
_cell_angle_beta 90.00
_cell_angle_gamma 90
_cell_length_a 8.178
_cell_length_b 7.818
_cell_length_c 14.114
_cell_formula_units_Z 12
_cell_volume 902.387
_database_code_amcsd 0015643
_exptl_crystal_density_diffrn 2.804
_cod_original_formula_sum 'Na Be P O4'
_cod_database_code 9009570

loop_
_space_group_symop_operation_xyz
x,y,z
1/2+x,1/2-y,1/2+z
1/2-x,1/2+y,1/2-z
-x,-y,-z

loop_
_atom_site_aniso_label
_atom_site_aniso_U_11
_atom_site_aniso_U_22
_atom_site_aniso_U_33
_atom_site_aniso_U_12
_atom_site_aniso_U_13
_atom_site_aniso_U_23
Na1 0.02572 0.02198 0.02634 -0.00081 -0.00012 -0.00039
Na2 0.01969 0.01294 0.01917 -0.00036 0.00415 -0.00229
Na3 0.01325 0.01709 0.01423 -0.00236 -0.00263 -0.00246
Be1 0.00271 0.01270 0.00838 -0.00010 0.00064 0.00201
Be2 0.01057 0.00929 0.01191 -0.00253 -0.00298 -0.00022
Be3 0.00623 0.01889 0.00202 -0.00269 0.00123 0.00207
P1 0.00346 0.00449 0.00474 -0.00019 -0.00041 0.00011
P2 0.00356 0.00424 0.00636 -0.00036 -0.00070 0.00022
P3 0.00298 0.00368 0.00545 0.00052 -0.00023 -0.00078
O1 0.00647 0.01242 0.00616 0.00185 -0.00088 -0.00319
O2 0.01162 0.01818 0.00525 -0.00143 -0.00064 0.00246
O3 0.00695 0.01740 0.01332 0.00058 0.00199 -0.00017
O4 0.01216 0.01793 0.01241 0.00013 0.00228 0.00089
O5 0.00485 0.01505 0.01181 -0.00191 -0.00158 0.00073
O6 0.00847 0.01845 0.00999 -0.00230 0.00088 0.00201
O7 0.01288 0.01301 0.01241 0.00123 0.00199 0.00067
O8 0.01054 0.01056 0.01312 0.00062 -0.00012 -0.00129
O9 0.01216 0.00790 0.01312 0.00220 -0.00012 0.00123
O10 0.01836 0.00743 0.01070 0.00104 0.00018 -0.00034
O11 0.01111 0.00644 0.01494 0.00019 0.00000 0.00134
O12 0.01484 0.01161 0.01231 0.00204 -0.00333 0.00184

loop_
_atom_site_label
_atom_site_fract_x
_atom_site_fract_y
_atom_site_fract_z
Na1 0.24770 0.00460 0.24990
Na2 0.73080 0.47120 0.08810
Na3 0.77370 0.03050 0.06820
Be1 0.92200 0.16990 0.24110
Be2 0.39910 0.16930 0.41900
Be3 0.43290 0.17100 0.09100
P1 0.58060 0.28580 0.26280
P2 0.10690 0.29020 0.08130
P3 0.06890 0.28870 0.40840
O1 0.44110 0.26780 0.19060
O2 0.06620 0.26860 0.18550
O3 0.24830 0.27700 0.37620
O4 0.74300 0.24990 0.21370
O5 0.95240 0.25200 0.02230
O6 0.56000 0.25340 0.01340
O7 0.55500 0.16520 0.34580
O8 0.24490 0.16740 0.05270
O9 0.96090 0.16450 0.35300
O10 0.57690 0.47020 0.29940
O11 0.16630 0.47240 0.06420
O12 0.00680 0.47010 0.39040

loop_
_cod_related_entry_id
_cod_related_entry_database
_cod_related_entry_code
1 AMCSD 0015643
